data_2209621
loop_
_publ_author_name
'P. S. Patil'
'Jeannie Bee-Jan Teh'
'Hoong-Kun Fun'
'Ibrahim Abdul Razak'
'S. M. Dharmaprakash'

_publ_section_title
;
 3-(2,4-Dichlorophenyl)-1-(4-methylphenyl)prop-2-en-1-one
;
_journal_coeditor_code OB2030
_journal_issue 7
_journal_name_full 'Acta Crystallographica Section E'
_journal_page_first o3096
_journal_page_last o3098
_journal_paper_doi 10.1107/S1600536806024445
_journal_volume 62
_journal_year 2006
_chemical_formula_iupac 'C16 H12 Cl2 O'
_chemical_formula_moiety 'C16 H12 Cl2 O'
_chemical_formula_sum 'C16 H12 Cl2 O'
_chemical_formula_weight 291.16
_chemical_name_systematic
;
3-(2,4-Dichlorophenyl)-1-(4-methylphenyl)prop-2-en-1-one
;
_space_group_IT_number 33
_symmetry_cell_setting orthorhombic
_symmetry_space_group_name_Hall 'P 2c -2n'
_symmetry_space_group_name_H-M 'P n a 21'
_atom_sites_solution_hydrogens geom
_atom_sites_solution_primary direct
_atom_sites_solution_secondary difmap
_audit_creation_method SHELXL-97
_cell_angle_alpha 90.00
_cell_angle_beta 90.00
_cell_angle_gamma 90.00
_cell_formula_units_Z 4
_cell_length_a 28.3884(5)
_cell_length_b 3.93430(10)
_cell_length_c 12.0092(2)
_cell_measurement_reflns_used 5627
_cell_measurement_temperature 100.00(10)
_cell_measurement_theta_max 37.50
_cell_measurement_theta_min 1.43
_cell_volume 1341.29(5)
_computing_cell_refinement APEX2
_computing_data_collection 'APEX2 (Bruker, 2005)'
_computing_data_reduction 'SAINT (Bruker, 2005)'
_computing_molecular_graphics SHELXTL
_computing_publication_material 'SHELXTL, PARST (Nardelli, 1995) and PLATON (Spek, 2003)'
_computing_structure_refinement SHELXTL
_computing_structure_solution 'SHELXTL (Sheldrick, 1998)'
_diffrn_ambient_temperature 297(2)
_diffrn_detector_area_resol_mean 8.33
_diffrn_measured_fraction_theta_full 0.995
_diffrn_measured_fraction_theta_max 0.995
_diffrn_measurement_device_type
;
Bruker SMART APEX2 CCD area-detector
;
_diffrn_measurement_method \w
_diffrn_radiation_monochromator graphite
_diffrn_radiation_source 'fine-focus sealed tube'
_diffrn_radiation_type MoK\a
_diffrn_radiation_wavelength 0.71073
_diffrn_reflns_av_R_equivalents 0.0792
_diffrn_reflns_av_sigmaI/netI 0.0488
_diffrn_reflns_limit_h_max 48
_diffrn_reflns_limit_h_min -48
_diffrn_reflns_limit_k_max 6
_diffrn_reflns_limit_k_min -6
_diffrn_reflns_limit_l_max 20
_diffrn_reflns_limit_l_min -20
_diffrn_reflns_number 35136
_diffrn_reflns_theta_full 37.50
_diffrn_reflns_theta_max 37.50
_diffrn_reflns_theta_min 1.43
_diffrn_standards_number 0
_exptl_absorpt_coefficient_mu 0.471
_exptl_absorpt_correction_T_max 0.9624
_exptl_absorpt_correction_T_min 0.8658
_exptl_absorpt_correction_type multi-scan
_exptl_absorpt_process_details '(SADABS; Bruker, 2005)'
_exptl_crystal_colour Yellow
_exptl_crystal_density_diffrn 1.442
_exptl_crystal_density_method 'not measured'
_exptl_crystal_description Slab
_exptl_crystal_F_000 600
_exptl_crystal_size_max 0.51
_exptl_crystal_size_mid 0.43
_exptl_crystal_size_min 0.08
_refine_diff_density_max 0.697
_refine_diff_density_min -0.394
_refine_ls_abs_structure_details 'Flack (1983), 3071 Friedel pairs'
_refine_ls_abs_structure_Flack 0.02(6)
_refine_ls_extinction_method none
_refine_ls_goodness_of_fit_ref 1.181
_refine_ls_hydrogen_treatment constr
_refine_ls_matrix_type full
_refine_ls_number_parameters 173
_refine_ls_number_reflns 6715
_refine_ls_number_restraints 1
_refine_ls_restrained_S_all 1.181
_refine_ls_R_factor_all 0.0665
_refine_ls_R_factor_gt 0.0568
_refine_ls_shift/su_max 0.000
_refine_ls_shift/su_mean 0.000
_refine_ls_structure_factor_coef Fsqd
_refine_ls_weighting_details 'calc w=1/[\s^2^(Fo^2^)+(0.058P)^2^+0.6516P] where P=(Fo^2^+2Fc^2^)/3'
_refine_ls_weighting_scheme calc
_refine_ls_wR_factor_gt 0.1319
_refine_ls_wR_factor_ref 0.1407
_reflns_number_gt 6036
_reflns_number_total 6715
_reflns_threshold_expression I>2\s(I)
_cod_data_source_file ob2030.cif
_cod_data_source_block I
_cod_database_code 2209621
_cod_database_fobs_code 2209621

loop_
_symmetry_equiv_pos_as_xyz
'x, y, z'
'-x, -y, z+1/2'
'-x+1/2, y+1/2, z+1/2'
'x+1/2, -y+1/2, z'

loop_
_atom_site_type_symbol
_atom_site_label
_atom_site_fract_x
_atom_site_fract_y
_atom_site_fract_z
_atom_site_U_iso_or_equiv
_atom_site_adp_type
_atom_site_calc_flag
_atom_site_refinement_flags
_atom_site_occupancy
Cl Cl1 1.028068(17) -0.04137(12) 0.28715(4) 0.02009(9) Uani d . 1
Cl Cl2 1.170897(16) -0.05706(14) 0.57625(5) 0.02492(11) Uani d . 1
O O1 0.88511(6) 0.5904(5) 0.38658(15) 0.0297(4) Uani d . 1
C C1 0.86014(7) 0.6214(5) 0.68107(17) 0.0176(3) Uani d . 1
H H1A 0.8867 0.5107 0.7083 0.021 Uiso calc R 1
C C2 0.82355(6) 0.7047(5) 0.75324(18) 0.0180(3) Uani d . 1
H H2A 0.8256 0.6440 0.8279 0.022 Uiso calc R 1
C C3 0.78358(7) 0.8787(5) 0.71508(18) 0.0177(3) Uani d . 1
C C4 0.78150(7) 0.9629(5) 0.60185(18) 0.0201(3) Uani d . 1
H H4A 0.7555 1.0805 0.5748 0.024 Uiso calc R 1
C C5 0.81740(7) 0.8747(5) 0.52932(17) 0.0184(3) Uani d . 1
H H5A 0.8150 0.9301 0.4543 0.022 Uiso calc R 1
C C6 0.85724(6) 0.7029(5) 0.56826(16) 0.0158(3) Uani d . 1
C C7 0.89410(7) 0.6021(5) 0.48688(17) 0.0185(3) Uani d . 1
C C8 0.94186(7) 0.5123(5) 0.52898(17) 0.0177(3) Uani d . 1
H H8A 0.9501 0.5635 0.6020 0.021 Uiso calc R 1
C C9 0.97318(6) 0.3575(5) 0.46182(16) 0.0169(3) Uani d . 1
H H9A 0.9632 0.3070 0.3899 0.020 Uiso calc R 1
C C10 1.02146(6) 0.2611(5) 0.49129(15) 0.0139(3) Uani d . 1
C C11 1.04970(6) 0.0798(5) 0.41684(15) 0.0149(3) Uani d . 1
C C12 1.09584(7) -0.0177(4) 0.44134(18) 0.0160(3) Uani d . 1
H H12A 1.1138 -0.1378 0.3900 0.019 Uiso calc R 1
C C13 1.11414(7) 0.0702(5) 0.54481(17) 0.0172(3) Uani d . 1
C C14 1.08788(6) 0.2524(5) 0.62215(17) 0.0174(3) Uani d . 1
H H14A 1.1005 0.3095 0.6911 0.021 Uiso calc R 1
C C15 1.04222(6) 0.3473(5) 0.59390(16) 0.0161(3) Uani d . 1
H H15A 1.0247 0.4728 0.6449 0.019 Uiso calc R 1
C C16 0.74457(7) 0.9796(5) 0.7945(2) 0.0216(3) Uani d . 1
H H16A 0.7359 1.2121 0.7814 0.032 Uiso calc R 1
H H16B 0.7554 0.9546 0.8698 0.032 Uiso calc R 1
H H16C 0.7177 0.8360 0.7826 0.032 Uiso calc R 1

loop_
_atom_site_aniso_label
_atom_site_aniso_U_11
_atom_site_aniso_U_22
_atom_site_aniso_U_33
_atom_site_aniso_U_12
_atom_site_aniso_U_13
_atom_site_aniso_U_23
Cl1 0.02310(19) 0.02187(19) 0.01530(17) 0.00012(15) -0.00145(15) -0.00414(18)
Cl2 0.01720(18) 0.0264(2) 0.0312(3) 0.00085(16) -0.00458(18) 0.0007(2)
O1 0.0279(8) 0.0457(10) 0.0156(7) 0.0093(7) -0.0009(5) 0.0002(7)
C1 0.0165(7) 0.0182(7) 0.0180(8) 0.0019(6) -0.0018(6) -0.0004(6)
C2 0.0162(7) 0.0220(8) 0.0160(7) -0.0019(6) -0.0009(6) -0.0008(6)
C3 0.0174(7) 0.0151(7) 0.0206(8) -0.0006(6) -0.0009(6) -0.0034(6)
C4 0.0191(8) 0.0204(8) 0.0208(9) 0.0025(6) -0.0035(6) -0.0008(7)
C5 0.0205(8) 0.0177(7) 0.0169(8) 0.0014(6) -0.0027(6) 0.0005(6)
C6 0.0157(6) 0.0167(7) 0.0151(7) -0.0009(5) -0.0008(5) 0.0007(6)
C7 0.0193(7) 0.0194(8) 0.0166(8) 0.0008(6) -0.0006(6) 0.0009(6)
C8 0.0175(7) 0.0189(8) 0.0168(8) 0.0020(6) -0.0010(6) 0.0001(6)
C9 0.0167(7) 0.0185(7) 0.0156(7) 0.0001(6) 0.0006(6) 0.0013(6)
C10 0.0135(6) 0.0148(7) 0.0135(7) -0.0028(5) 0.0000(5) 0.0005(5)
C11 0.0181(7) 0.0131(7) 0.0135(7) -0.0033(5) 0.0000(5) 0.0010(5)
C12 0.0158(7) 0.0130(6) 0.0192(8) -0.0017(5) 0.0017(5) -0.0011(6)
C13 0.0146(7) 0.0163(7) 0.0205(8) -0.0039(6) -0.0016(5) 0.0030(6)
C14 0.0170(7) 0.0194(8) 0.0157(7) -0.0043(6) -0.0015(6) -0.0002(6)
C15 0.0167(7) 0.0174(7) 0.0141(7) -0.0031(6) 0.0007(5) -0.0001(6)
C16 0.0192(7) 0.0208(8) 0.0248(9) 0.0036(6) 0.0037(7) -0.0030(7)

loop_
_atom_type_symbol
_atom_type_description
_atom_type_scat_dispersion_real
_atom_type_scat_dispersion_imag
_atom_type_scat_source
C C 0.0033 0.0016 'International Tables Vol C Tables 4.2.6.8 and 6.1.1.4'
H H 0.0000 0.0000 'International Tables Vol C Tables 4.2.6.8 and 6.1.1.4'
O O 0.0106 0.0060 'International Tables Vol C Tables 4.2.6.8 and 6.1.1.4'
Cl Cl 0.1484 0.1585 'International Tables Vol C Tables 4.2.6.8 and 6.1.1.4'

loop_
_geom_angle_atom_site_label_1
_geom_angle_atom_site_label_2
_geom_angle_atom_site_label_3
_geom_angle
C2 C1 C6 120.44(18)
C2 C1 H1A 119.8
C6 C1 H1A 119.8
C1 C2 C3 121.03(19)
C1 C2 H2A 119.5
C3 C2 H2A 119.5
C4 C3 C2 117.83(19)
C4 C3 C16 121.22(19)
C2 C3 C16 120.93(19)
C5 C4 C3 121.35(18)
C5 C4 H4A 119.3
C3 C4 H4A 119.3
C4 C5 C6 120.41(19)
C4 C5 H5A 119.8
C6 C5 H5A 119.8
C1 C6 C5 118.94(18)
C1 C6 C7 122.41(16)
C5 C6 C7 118.61(18)
O1 C7 C6 120.47(19)
O1 C7 C8 120.76(19)
C6 C7 C8 118.76(17)
C9 C8 C7 120.34(18)
C9 C8 H8A 119.8
C7 C8 H8A 119.8
C8 C9 C10 126.16(18)
C8 C9 H9A 116.9
C10 C9 H9A 116.9
C11 C10 C15 116.31(16)
C11 C10 C9 120.95(16)
C15 C10 C9 122.73(17)
C12 C11 C10 122.94(17)
C12 C11 Cl1 116.38(15)
C10 C11 Cl1 120.68(14)
C13 C12 C11 118.07(17)
C13 C12 H12A 121.0
C11 C12 H12A 121.0
C14 C13 C12 121.67(17)
C14 C13 Cl2 120.21(15)
C12 C13 Cl2 118.12(15)
C13 C14 C15 118.38(18)
C13 C14 H14A 120.8
C15 C14 H14A 120.8
C14 C15 C10 122.62(17)
C14 C15 H15A 118.7
C10 C15 H15A 118.7
C3 C16 H16A 109.5
C3 C16 H16B 109.5
H16A C16 H16B 109.5
C3 C16 H16C 109.5
H16A C16 H16C 109.5
H16B C16 H16C 109.5

loop_
_geom_bond_atom_site_label_1
_geom_bond_atom_site_label_2
_geom_bond_distance
Cl1 C11 1.7407(19)
Cl2 C13 1.729(2)
O1 C7 1.232(3)
C1 C2 1.392(3)
C1 C6 1.395(3)
C1 H1A 0.9300
C2 C3 1.402(3)
C2 H2A 0.9300
C3 C4 1.401(3)
C3 C16 1.514(3)
C4 C5 1.385(3)
C4 H4A 0.9300
C5 C6 1.398(3)
C5 H5A 0.9300
C6 C7 1.486(3)
C7 C8 1.489(3)
C8 C9 1.346(3)
C8 H8A 0.9300
C9 C10 1.466(3)
C9 H9A 0.9300
C10 C11 1.397(3)
C10 C15 1.408(3)
C11 C12 1.396(3)
C12 C13 1.390(3)
C12 H12A 0.9300
C13 C14 1.390(3)
C14 C15 1.391(3)
C14 H14A 0.9300
C15 H15A 0.9300
C16 H16A 0.9600
C16 H16B 0.9600
C16 H16C 0.9600

loop_
_geom_hbond_atom_site_label_D
_geom_hbond_atom_site_label_H
_geom_hbond_atom_site_label_A
_geom_hbond_site_symmetry_A
_geom_hbond_distance_DH
_geom_hbond_distance_HA
_geom_hbond_distance_DA
_geom_hbond_angle_DHA
_geom_hbond_publ_flag
C9 H9A Cl1 1_555 0.93 2.61 3.048(2) 110 y
C9 H9A O1 1_555 0.93 2.48 2.812(2) 101 y
C14 H14A O1 2_765 0.93 2.42 3.325(3) 166 y

loop_
_geom_torsion_atom_site_label_1
_geom_torsion_atom_site_label_2
_geom_torsion_atom_site_label_3
_geom_torsion_atom_site_label_4
_geom_torsion
_geom_torsion_publ_flag
C6 C1 C2 C3 -1.5(3) ?
C1 C2 C3 C4 0.6(3) ?
C1 C2 C3 C16 -177.90(19) ?
C2 C3 C4 C5 0.7(3) ?
C16 C3 C4 C5 179.17(19) ?
C3 C4 C5 C6 -1.0(3) ?
C2 C1 C6 C5 1.1(3) ?
C2 C1 C6 C7 -176.46(18) ?
C4 C5 C6 C1 0.1(3) ?
C4 C5 C6 C7 177.81(18) ?
C1 C6 C7 O1 159.5(2) ?
C5 C6 C7 O1 -18.1(3) ?
C1 C6 C7 C8 -19.9(3) yes
C5 C6 C7 C8 162.52(18) ?
O1 C7 C8 C9 -12.4(3) ?
C6 C7 C8 C9 166.95(18) yes
C7 C8 C9 C10 178.71(18) yes
C8 C9 C10 C11 175.48(19) ?
C8 C9 C10 C15 -5.4(3) yes
C15 C10 C11 C12 0.8(3) ?
C9 C10 C11 C12 -179.94(17) ?
C15 C10 C11 Cl1 -179.94(13) ?
C9 C10 C11 Cl1 -0.7(2) ?
C10 C11 C12 C13 0.2(3) ?
Cl1 C11 C12 C13 -179.08(14) ?
C11 C12 C13 C14 -0.6(3) ?
C11 C12 C13 Cl2 178.84(14) ?
C12 C13 C14 C15 0.0(3) ?
Cl2 C13 C14 C15 -179.45(14) ?
C13 C14 C15 C10 1.1(3) ?
C11 C10 C15 C14 -1.5(3) ?
C9 C10 C15 C14 179.30(18) ?

loop_
_cod_related_entry_id
_cod_related_entry_database
_cod_related_entry_code
1 ChemSpider 30654998
